data_7710952
loop_
_publ_author_name
'W\"ohler, Jannika'
'Meyer, Marco'
'Prescimone, Alessandro'
'Constable, Edwin C.'
'Housecroft, Catherine E.'

_publ_section_title
;
 The effects of introducing terminal alkenyl substituents into the
 2,2'-bipyridine domain in [Cu(N^N)(P^P)]+ coordination compounds
;
_journal_name_full 'Dalton Transactions'
_journal_paper_doi 10.1039/D2DT01799G
_journal_year 2022
_chemical_formula_moiety 'C54 H48 Cu N2 O P2, F6 P, 1[CH2Cl2]'
_chemical_formula_sum 'C55 H50 Cl2 Cu F6 N2 O P3'
_chemical_formula_weight 1096.32
_space_group_crystal_system triclinic
_space_group_IT_number 2
_space_group_name_Hall '-P 1'
_space_group_name_H-M_alt 'P -1'
_atom_sites_solution_hydrogens mixed
_atom_sites_solution_primary dual
_audit_creation_date 2021-08-18
_audit_creation_method
;
Olex2 1.3
(compiled 2020.11.12 svn.r5f609507 for OlexSys, GUI svn.r6272)
;
_audit_update_record
;
2022-05-06 deposited with the CCDC.	2022-08-01 downloaded from the CCDC.
;
_cell_angle_alpha 104.521(3)
_cell_angle_beta 98.067(4)
_cell_angle_gamma 110.792(3)
_cell_formula_units_Z 2
_cell_length_a 11.9227(5)
_cell_length_b 13.4650(6)
_cell_length_c 18.5972(8)
_cell_measurement_reflns_used 78381
_cell_measurement_temperature 150
_cell_measurement_theta_max 70.61
_cell_measurement_theta_min 2.54
_cell_volume 2613.8(2)
_computing_cell_refinement
;
X-Area Recipe 1.36.0.0 (STOE, 2020)
;
_computing_data_collection
;
X-Area Pilatus3_SV 1.31.170.0 (STOE, 2020)
;
_computing_data_reduction
;
X-Area Integrate 1.78.3.0 (STOE, 2020)
X-Area LANA 1.83.8.0 (STOE, 2020)
;
_computing_molecular_graphics 'Olex2 1.3 (Dolomanov et al., 2009)'
_computing_publication_material
;
STOE & Cie GmbH, X-Area, software package for collecting single-crystal or
multi-domain crystal data on STOE area-detector diffractometers, for image 
processing, for the correction and scaling of reflection intensities and 
for outlier rejection, version 1.90, Darmstadt 2020
;
_computing_structure_refinement 'SHELXL 2018/3 (Sheldrick, 2015)'
_computing_structure_solution 'SHELXT 2018/2 (Sheldrick, 2018)'
_diffrn_ambient_temperature 150
_diffrn_detector 'EIGER2 1M'
_diffrn_detector_area_resol_mean 13.33
_diffrn_detector_type 'DECTRIS EIGER2 1M'
_diffrn_measured_fraction_theta_full 0.989
_diffrn_measured_fraction_theta_max 0.969
_diffrn_measurement_device 'Eulerian 4-circle diffractometer'
_diffrn_measurement_device_type 'STOE STADIVARI Cu'
_diffrn_measurement_method 'rotation method, \w scans'
_diffrn_radiation_collimation '1.2 0.6 mm diameter'
_diffrn_radiation_monochromator 'Graded multilayer mirror'
_diffrn_radiation_polarisn_norm 270
_diffrn_radiation_probe x-ray
_diffrn_radiation_type 'Cu K\a'
_diffrn_radiation_wavelength 1.54186
_diffrn_reflns_av_R_equivalents 0.0691
_diffrn_reflns_av_unetI/netI 0.0378
_diffrn_reflns_Laue_measured_fraction_full 0.989
_diffrn_reflns_Laue_measured_fraction_max 0.969
_diffrn_reflns_limit_h_max 14
_diffrn_reflns_limit_h_min -14
_diffrn_reflns_limit_k_max 16
_diffrn_reflns_limit_k_min -16
_diffrn_reflns_limit_l_max 13
_diffrn_reflns_limit_l_min -22
_diffrn_reflns_number 40293
_diffrn_reflns_point_group_measured_fraction_full 0.989
_diffrn_reflns_point_group_measured_fraction_max 0.969
_diffrn_reflns_theta_full 67.686
_diffrn_reflns_theta_max 70.389
_diffrn_reflns_theta_min 2.537
_diffrn_source 'Axo Cu'
_diffrn_source_current 1.00
_diffrn_source_power 0.050
_diffrn_source_voltage 50
_exptl_absorpt_coefficient_mu 2.923
_exptl_absorpt_correction_T_max 0.2058
_exptl_absorpt_correction_T_min 0.0710
_exptl_absorpt_correction_type multi-scan
_exptl_absorpt_process_details
;
STOE X-Red32, absorption correction by Gaussian integration, analogous to
P. Coppens in: F. R. Ahmed (Editor), "Crystallographic Computing", Munksgaard,
Copenhagen (1970), 255 - 270. Afterwards scaling of reflection intensities was
performed within STOE LANA. J. Koziskova, F. Hahn, J. Richter, J. Kozisek, Acta
Chimica Slovaca, vol. 9, no. 2, 2016, pp. 136 - 140.
Finally a spherical absorption correction was done within STOE LANA.
;
_exptl_crystal_colour yellow
_exptl_crystal_colour_primary yellow
_exptl_crystal_density_diffrn 1.393
_exptl_crystal_description plate
_exptl_crystal_F_000 1128
_exptl_crystal_size_max 0.25
_exptl_crystal_size_mid 0.18
_exptl_crystal_size_min 0.07
_refine_diff_density_max 0.765
_refine_diff_density_min -0.984
_refine_diff_density_rms 0.093
_refine_ls_extinction_method none
_refine_ls_goodness_of_fit_ref 1.147
_refine_ls_hydrogen_treatment constr
_refine_ls_matrix_type full
_refine_ls_number_parameters 620
_refine_ls_number_reflns 9708
_refine_ls_number_restraints 12
_refine_ls_restrained_S_all 1.147
_refine_ls_R_factor_all 0.0811
_refine_ls_R_factor_gt 0.0750
_refine_ls_shift/su_max 0.000
_refine_ls_shift/su_mean 0.000
_refine_ls_structure_factor_coef Fsqd
_refine_ls_weighting_details 'w=1/[\s^2^(Fo^2^)+(0.1428P)^2^+1.9527P] where P=(Fo^2^+2Fc^2^)/3'
_refine_ls_weighting_scheme calc
_refine_ls_wR_factor_gt 0.2202
_refine_ls_wR_factor_ref 0.2330
_reflns_Friedel_coverage 0.000
_reflns_number_gt 8577
_reflns_number_total 9708
_reflns_threshold_expression 'I > 2\s(I)'
_cod_data_source_file d2dt01799g2.cif
_cod_data_source_block woj057_150k
_cod_database_code 7710952
_shelx_shelxl_version_number 2018/3
_shelx_space_group_comment
;
The symmetry employed for this shelxl refinement is uniquely defined
by the following loop, which should always be used as a source of
symmetry information in preference to the above space-group names.
They are only intended as comments.
;
_shelx_estimated_absorpt_t_max 0.822
_shelx_estimated_absorpt_t_min 0.529
_olex2_refinement_description
;
1. Fixed Uiso
 At 1.2 times of:
  All C(H) groups, All C(H,H) groups, All C(H,H,H,H) groups
2. Restrained distances
 C58-C15 \\sim C14-C13 \\sim C21-C19 \\sim C20-C19
 with sigma of 0.02
 C21-C19 \\sim C20-C19 \\sim C14-C13 \\sim C58-C15
 with sigma of 0.005
3. Others
 Fixed Sof: H11A(0.5) H11B(0.5) H11C(0.5) H11D(0.5) H19A(0.5) H19(0.5)
 C12(0.5) H12A(0.5) H12B(0.5) C20(0.5) H20A(0.5) H20B(0.5) C21(0.5) H21A(0.5)
 H21B(0.5) C16(0.5) H16A(0.5) H16B(0.5) C14(0.5) H14A(0.5) H14B(0.5) C15(0.5)
 H15(0.5) C13(0.5) H13(0.5) C58(0.5) H58A(0.5) H58B(0.5)
4.a Riding coordinates:
 C58(H58A,H58B)
4.b Secondary CH2 refined with riding coordinates:
 C11(H11A,H11B), C11(H11C,H11D), C17(H17A,H17B), C18(H18A,H18B), C12(H12A,
 H12B), C16(H16A,H16B)
4.c Aromatic/amide H refined with riding coordinates:
 C41(H41), C42(H42), C53(H53), C44(H44), C39(H39), C47(H47), C51(H51),
 C48(H48), C36(H36), C43(H43), C38(H38), C23(H23), C49(H49), C7(H7), C27(H27),
 C37(H37), C50(H50), C54(H54), C26(H26), C9(H9), C8(H8), C57(H57), C29(H29),
 C33(H33), C31(H31), C30(H30), C24(H24), C4(H4), C55(H55), C2(H2), C25(H25),
 C32(H32), C3(H3), C56(H56), C19(H19A), C19(H19), C15(H15), C13(H13)
4.d X=CH2 refined with riding coordinates:
 C20(H20A,H20B), C21(H21A,H21B), C14(H14A,H14B)
;
_smtbx_masks_void_probe_radius 1.2
_smtbx_masks_void_truncation_radius 1.2
_olex2_date_sample_data_collection 2021-08-17
_olex2_date_sample_submission 2021-07-18
_olex2_diffrn_ambient_temperature_device 'Oxford Cryosystems'
_olex2_exptl_crystal_mounting_method
;
The crystal was mounted on a mylar loop in perfluoroether oil
;
_olex2_submission_original_sample_id WOJ057_150K
_olex2_submission_special_instructions 'No special instructions were received'

loop_
_space_group_symop_operation_xyz
'x, y, z'
'-x, -y, -z'

loop_
_atom_site_label
_atom_site_type_symbol
_atom_site_fract_x
_atom_site_fract_y
_atom_site_fract_z
_atom_site_U_iso_or_equiv
_atom_site_adp_type
_atom_site_occupancy
_atom_site_site_symmetry_order
_atom_site_calc_flag
_atom_site_refinement_flags_posn
_atom_site_refinement_flags_adp
_atom_site_refinement_flags_occupancy
_atom_site_disorder_assembly
_atom_site_disorder_group
Cu1 Cu 0.34496(4) 0.59849(4) 0.30502(3) 0.03917(18) Uani 1 1 d . . . . .
P1 P 0.17002(8) 0.62103(6) 0.25975(5) 0.0380(2) Uani 1 1 d . . . . .
P2 P 0.39857(8) 0.49647(6) 0.20860(4) 0.0376(2) Uani 1 1 d . . . . .
P3 P 0.02773(10) 0.05873(8) 0.32432(6) 0.0545(3) Uani 1 1 d . . . . .
O1 O 0.3086(2) 0.62921(18) 0.13727(12) 0.0396(5) Uani 1 1 d . . . . .
F1 F -0.1035(2) 0.0661(2) 0.31318(16) 0.0725(7) Uani 1 1 d . . . . .
F4 F 0.1597(2) 0.0508(2) 0.33623(17) 0.0731(7) Uani 1 1 d . . . . .
F6 F 0.0860(3) 0.1736(2) 0.39440(15) 0.0741(7) Uani 1 1 d . . . . .
F3 F -0.0068(3) -0.0068(2) 0.38359(17) 0.0766(7) Uani 1 1 d . . . . .
F2 F 0.0634(3) 0.1279(2) 0.26707(16) 0.0788(8) Uani 1 1 d . . . . .
N2 N 0.5088(3) 0.7403(2) 0.37252(16) 0.0410(6) Uani 1 1 d . . . . .
F5 F -0.0292(3) -0.0558(2) 0.25575(18) 0.0876(9) Uani 1 1 d . . . . .
N1 N 0.3554(3) 0.5718(2) 0.41277(16) 0.0424(6) Uani 1 1 d . . . . .
C40 C 0.2388(3) 0.5166(3) 0.09511(18) 0.0390(7) Uani 1 1 d . . . . .
C41 C 0.1411(3) 0.4818(3) 0.03261(19) 0.0431(7) Uani 1 1 d . . . . .
H41 H 0.116303 0.534771 0.017414 0.052 Uiso 1 1 calc R U . . .
C46 C 0.5404(3) 0.5756(3) 0.18528(18) 0.0395(7) Uani 1 1 d . . . . .
C45 C 0.2795(3) 0.4412(3) 0.11873(18) 0.0385(7) Uani 1 1 d . . . . .
C22 C 0.0290(3) 0.4984(3) 0.19883(19) 0.0434(7) Uani 1 1 d . . . . .
C35 C 0.2516(3) 0.7047(2) 0.14455(19) 0.0398(7) Uani 1 1 d . . . . .
C6 C 0.5544(3) 0.7251(3) 0.43807(19) 0.0447(7) Uani 1 1 d . . . . .
C34 C 0.1872(3) 0.7146(3) 0.20123(19) 0.0406(7) Uani 1 1 d . . . . .
C52 C 0.4209(3) 0.3715(3) 0.21525(19) 0.0421(7) Uani 1 1 d . . . . .
C42 C 0.0788(3) 0.3672(3) -0.00814(19) 0.0444(7) Uani 1 1 d . . . . .
H42 H 0.009671 0.341446 -0.050720 0.053 Uiso 1 1 calc R U . . .
C53 C 0.3461(3) 0.3038(3) 0.2505(2) 0.0470(8) Uani 1 1 d . . . . .
H53 H 0.287413 0.325247 0.272285 0.056 Uiso 1 1 calc R U . . .
C44 C 0.2163(3) 0.3271(3) 0.0760(2) 0.0433(7) Uani 1 1 d . . . . .
H44 H 0.241492 0.273738 0.090257 0.052 Uiso 1 1 calc R U . . .
C39 C 0.1430(3) 0.7993(3) 0.2114(2) 0.0439(7) Uani 1 1 d . . . . .
H39 H 0.098420 0.808574 0.249267 0.053 Uiso 1 1 calc R U . . .
C47 C 0.6486(3) 0.6356(3) 0.24431(19) 0.0431(7) Uani 1 1 d . . . . .
H47 H 0.647303 0.631736 0.294521 0.052 Uiso 1 1 calc R U . . .
C51 C 0.5446(3) 0.5807(3) 0.1119(2) 0.0464(8) Uani 1 1 d . . . . .
H51 H 0.471898 0.540536 0.070764 0.056 Uiso 1 1 calc R U . . .
C48 C 0.7575(3) 0.7004(3) 0.2311(2) 0.0465(8) Uani 1 1 d . . . . .
H48 H 0.830094 0.741752 0.272292 0.056 Uiso 1 1 calc R U . . .
C10 C 0.5850(3) 0.8212(3) 0.3499(2) 0.0445(7) Uani 1 1 d . . . . .
C36 C 0.2722(3) 0.7740(3) 0.1001(2) 0.0457(7) Uani 1 1 d . . . . .
H36 H 0.316326 0.764754 0.061956 0.055 Uiso 1 1 calc R U . . .
C28 C 0.1197(4) 0.6888(3) 0.3400(2) 0.0451(7) Uani 1 1 d . . . . .
C43 C 0.1174(3) 0.2914(3) 0.0133(2) 0.0467(8) Uani 1 1 d . . . . .
H43 H 0.075643 0.213657 -0.015331 0.056 Uiso 1 1 calc R U . . .
C38 C 0.1629(4) 0.8697(3) 0.1672(2) 0.0472(8) Uani 1 1 d . . . . .
H38 H 0.131786 0.926462 0.175149 0.057 Uiso 1 1 calc R U . . .
C23 C 0.0243(4) 0.3910(3) 0.1875(2) 0.0482(8) Uani 1 1 d . . . . .
H23 H 0.094836 0.381451 0.209922 0.058 Uiso 1 1 calc R U . . .
C5 C 0.4649(4) 0.6417(3) 0.4637(2) 0.0468(8) Uani 1 1 d . . . . .
C49 C 0.7613(3) 0.7053(3) 0.1579(2) 0.0487(8) Uani 1 1 d . . . . .
H49 H 0.836131 0.749970 0.148545 0.058 Uiso 1 1 calc R U . . .
C7 C 0.6771(4) 0.7860(3) 0.4791(2) 0.0535(9) Uani 1 1 d . . . . .
H7 H 0.707844 0.771924 0.523732 0.064 Uiso 1 1 calc R U . . .
C27 C -0.0741(3) 0.5109(3) 0.1648(2) 0.0506(8) Uani 1 1 d . . . . .
H27 H -0.071747 0.583944 0.171289 0.061 Uiso 1 1 calc R U . . .
C37 C 0.2271(4) 0.8587(3) 0.1119(2) 0.0500(8) Uani 1 1 d . . . . .
H37 H 0.240838 0.907632 0.082062 0.060 Uiso 1 1 calc R U . . .
C50 C 0.6550(4) 0.6445(3) 0.0987(2) 0.0526(9) Uani 1 1 d . . . . .
H50 H 0.657546 0.646374 0.048231 0.063 Uiso 1 1 calc R U . . .
C11 C 0.5321(4) 0.8398(3) 0.2780(2) 0.0504(8) Uani 1 1 d . . . . .
H11A H 0.468068 0.767835 0.241592 0.060 Uiso 0.5 1 calc R U P A 1
H11B H 0.598659 0.868400 0.252602 0.060 Uiso 0.5 1 calc R U P A 1
H11C H 0.443574 0.787211 0.258113 0.060 Uiso 0.5 1 calc R U P B 2
H11D H 0.575460 0.820196 0.238570 0.060 Uiso 0.5 1 calc R U P B 2
C1 C 0.2685(4) 0.4977(3) 0.4344(2) 0.0494(8) Uani 1 1 d . . . . .
C54 C 0.3561(4) 0.2053(3) 0.2541(2) 0.0542(9) Uani 1 1 d . . . . .
H54 H 0.303784 0.159369 0.277656 0.065 Uiso 1 1 calc R U . . .
C26 C -0.1800(4) 0.4177(4) 0.1217(2) 0.0623(11) Uani 1 1 d . . . . .
H26 H -0.250297 0.427024 0.098548 0.075 Uiso 1 1 calc R U . . .
C9 C 0.7073(4) 0.8863(3) 0.3900(2) 0.0520(8) Uani 1 1 d . . . . .
H9 H 0.758251 0.943351 0.373034 0.062 Uiso 1 1 calc R U . . .
C17 C 0.1450(4) 0.4268(3) 0.3786(2) 0.0521(8) Uani 1 1 d . . . . .
H17A H 0.139440 0.349595 0.357258 0.063 Uiso 1 1 calc R U . . .
H17B H 0.138582 0.457033 0.335593 0.063 Uiso 1 1 calc R U . . .
C8 C 0.7545(4) 0.8673(3) 0.4548(2) 0.0538(9) Uani 1 1 d . . . . .
H8 H 0.838927 0.909651 0.482341 0.065 Uiso 1 1 calc R U . . .
C57 C 0.5087(5) 0.3406(4) 0.1858(3) 0.0642(11) Uani 1 1 d . . . . .
H57 H 0.562809 0.386774 0.163208 0.077 Uiso 1 1 calc R U . . .
C29 C -0.0015(4) 0.6586(3) 0.3446(2) 0.0529(9) Uani 1 1 d . . . . .
H29 H -0.066231 0.597686 0.304792 0.064 Uiso 1 1 calc R U . . .
C33 C 0.2130(4) 0.7749(3) 0.3999(2) 0.0588(10) Uani 1 1 d . . . . .
H33 H 0.297115 0.793759 0.398287 0.071 Uiso 1 1 calc R U . . .
C31 C 0.0648(5) 0.8055(4) 0.4658(2) 0.0679(12) Uani 1 1 d . . . . .
H31 H 0.045841 0.846498 0.508303 0.082 Uiso 1 1 calc R U . . .
C30 C -0.0290(4) 0.7176(4) 0.4079(2) 0.0603(10) Uani 1 1 d . . . . .
H30 H -0.112619 0.696995 0.411037 0.072 Uiso 1 1 calc R U . . .
C24 C -0.0825(4) 0.2973(3) 0.1439(2) 0.0630(11) Uani 1 1 d . . . . .
H24 H -0.084951 0.224038 0.136144 0.076 Uiso 1 1 calc R U . . .
C4 C 0.4912(4) 0.6379(4) 0.5377(2) 0.0611(10) Uani 1 1 d . . . . .
H4 H 0.568418 0.688341 0.572996 0.073 Uiso 1 1 calc R U . . .
C55 C 0.4417(5) 0.1750(3) 0.2236(3) 0.0637(11) Uani 1 1 d . . . . .
H55 H 0.449019 0.107780 0.226024 0.076 Uiso 1 1 calc R U . . .
C2 C 0.2943(5) 0.4891(4) 0.5080(3) 0.0686(11) Uani 1 1 d . . . . .
H2 H 0.234908 0.433511 0.522045 0.082 Uiso 1 1 calc R U . . .
C25 C -0.1850(4) 0.3114(4) 0.1118(2) 0.0670(12) Uani 1 1 d . . . . .
H25 H -0.258985 0.247699 0.082803 0.080 Uiso 1 1 calc R U . . .
C32 C 0.1852(5) 0.8337(4) 0.4620(3) 0.0716(12) Uani 1 1 d . . . . .
H32 H 0.249940 0.893931 0.502246 0.086 Uiso 1 1 calc R U . . .
C3 C 0.4045(5) 0.5604(5) 0.5593(3) 0.0739(13) Uani 1 1 d . . . . .
H3 H 0.421296 0.556507 0.609776 0.089 Uiso 1 1 calc R U . . .
C56 C 0.5170(5) 0.2416(4) 0.1896(4) 0.0805(16) Uani 1 1 d . . . . .
H56 H 0.575870 0.219674 0.168324 0.097 Uiso 1 1 calc R U . . .
C18 C 0.0364(5) 0.4219(5) 0.4139(3) 0.0741(13) Uani 1 1 d . . . . .
H18A H 0.041700 0.390115 0.456246 0.089 Uiso 1 1 calc R U . . .
H18B H 0.042760 0.499199 0.436223 0.089 Uiso 1 1 calc R U . . .
C19 C -0.0854(5) 0.3534(6) 0.3579(3) 0.101(2) Uani 1 1 d D . . . .
H19A H -0.090535 0.282634 0.328185 0.122 Uiso 0.5 1 calc R U P C 2
H19 H -0.084637 0.346338 0.305890 0.122 Uiso 0.5 1 calc R U P D 1
C12 C 0.4737(12) 0.9263(8) 0.2999(6) 0.068(3) Uani 0.5 1 d . . P E 1
H12A H 0.432710 0.931722 0.251800 0.082 Uiso 0.5 1 calc R U P E 1
H12B H 0.408066 0.895676 0.325405 0.082 Uiso 0.5 1 calc R U P E 1
C20 C -0.1808(8) 0.3660(9) 0.3408(6) 0.075(2) Uiso 0.5 1 d D . P F 2
H20A H -0.186731 0.433631 0.366672 0.090 Uiso 0.5 1 calc R U P F 2
H20B H -0.249225 0.308081 0.301474 0.090 Uiso 0.5 1 calc R U P F 2
C21 C -0.1867(9) 0.3046(11) 0.3680(9) 0.108(4) Uiso 0.5 1 d D . P F 1
H21A H -0.195141 0.307601 0.418465 0.129 Uiso 0.5 1 calc R U P F 1
H21B H -0.257127 0.263520 0.325416 0.129 Uiso 0.5 1 calc R U P F 1
C16 C 0.5412(10) 0.9579(7) 0.2875(5) 0.0531(19) Uani 0.5 1 d . . P E 2
H16A H 0.628972 1.011977 0.309006 0.064 Uiso 0.5 1 calc R U P E 2
H16B H 0.511857 0.963285 0.236726 0.064 Uiso 0.5 1 calc R U P E 2
C14 C 0.5328(16) 1.0964(13) 0.4029(8) 0.098(4) Uiso 0.5 1 d D . P E 1
H14A H 0.455044 1.066991 0.414525 0.118 Uiso 0.5 1 calc R U P E 1
H14B H 0.592104 1.169848 0.432555 0.118 Uiso 0.5 1 calc R U P E 1
C15 C 0.4643(10) 0.9878(8) 0.3403(5) 0.060(2) Uani 0.5 1 d D . P E 2
H15 H 0.379023 0.938127 0.322543 0.072 Uiso 0.5 1 calc R U P E 2
C13 C 0.5566(12) 1.0398(9) 0.3497(6) 0.085(3) Uani 0.5 1 d D . P E 1
H13 H 0.635369 1.072349 0.339899 0.102 Uiso 0.5 1 calc R U P E 1
C58 C 0.4881(15) 1.0624(11) 0.4011(6) 0.091(4) Uiso 0.5 1 d D . P E 2
H58A H 0.429898 1.065952 0.422826 0.110 Uiso 0.5 1 d R U P E 2
H58B H 0.563158 1.111132 0.422076 0.110 Uiso 0.5 1 d R U P E 2

loop_
_atom_site_aniso_label
_atom_site_aniso_U_11
_atom_site_aniso_U_22
_atom_site_aniso_U_33
_atom_site_aniso_U_23
_atom_site_aniso_U_13
_atom_site_aniso_U_12
Cu1 0.0532(3) 0.0343(3) 0.0302(3) 0.0044(2) 0.0112(2) 0.0220(2)
P1 0.0506(5) 0.0330(4) 0.0317(4) 0.0045(3) 0.0119(3) 0.0221(3)
P2 0.0507(5) 0.0330(4) 0.0306(4) 0.0045(3) 0.0117(3) 0.0224(3)
P3 0.0642(6) 0.0432(5) 0.0519(6) 0.0075(4) 0.0192(5) 0.0207(4)
O1 0.0533(12) 0.0333(10) 0.0305(11) 0.0023(9) 0.0081(9) 0.0221(9)
F1 0.0736(15) 0.0761(16) 0.0784(18) 0.0296(14) 0.0246(13) 0.0375(13)
F4 0.0714(15) 0.0689(15) 0.0845(19) 0.0212(14) 0.0324(14) 0.0326(13)
F6 0.0939(18) 0.0585(14) 0.0601(16) 0.0021(12) 0.0092(13) 0.0354(13)
F3 0.0764(16) 0.0856(18) 0.092(2) 0.0508(16) 0.0362(15) 0.0397(14)
F2 0.0899(18) 0.0791(17) 0.0625(16) 0.0292(14) 0.0254(14) 0.0224(14)
N2 0.0544(15) 0.0346(13) 0.0327(14) 0.0042(11) 0.0103(11) 0.0215(12)
F5 0.0905(19) 0.0569(15) 0.086(2) -0.0111(14) 0.0128(16) 0.0244(14)
N1 0.0606(16) 0.0397(14) 0.0316(14) 0.0082(11) 0.0154(12) 0.0264(13)
C40 0.0507(17) 0.0302(14) 0.0347(17) 0.0033(12) 0.0140(13) 0.0188(13)
C41 0.0549(18) 0.0402(17) 0.0358(18) 0.0061(14) 0.0118(14) 0.0252(15)
C46 0.0536(17) 0.0336(15) 0.0316(16) 0.0034(12) 0.0108(13) 0.0230(13)
C45 0.0525(17) 0.0354(15) 0.0299(16) 0.0050(12) 0.0177(13) 0.0217(13)
C22 0.0558(18) 0.0407(17) 0.0310(17) 0.0050(13) 0.0150(14) 0.0198(14)
C35 0.0538(18) 0.0280(14) 0.0345(17) 0.0032(12) 0.0085(13) 0.0192(13)
C6 0.0597(19) 0.0410(17) 0.0331(17) 0.0041(13) 0.0098(14) 0.0265(15)
C34 0.0472(16) 0.0320(15) 0.0342(17) -0.0004(12) 0.0053(13) 0.0162(13)
C52 0.0543(18) 0.0381(16) 0.0344(17) 0.0078(13) 0.0125(14) 0.0217(14)
C42 0.0523(18) 0.0437(17) 0.0308(17) 0.0006(14) 0.0077(13) 0.0211(15)
C53 0.059(2) 0.0441(18) 0.0412(19) 0.0121(15) 0.0172(15) 0.0242(15)
C44 0.0563(18) 0.0342(15) 0.0391(18) 0.0051(13) 0.0137(14) 0.0222(14)
C39 0.0561(19) 0.0373(16) 0.0380(18) 0.0049(14) 0.0096(14) 0.0244(14)
C47 0.0531(18) 0.0444(17) 0.0337(17) 0.0081(14) 0.0121(14) 0.0245(15)
C51 0.0569(19) 0.0417(17) 0.0344(18) 0.0042(14) 0.0108(14) 0.0188(15)
C48 0.0530(18) 0.0415(17) 0.044(2) 0.0048(14) 0.0089(15) 0.0251(15)
C10 0.0598(19) 0.0340(15) 0.0391(18) 0.0056(13) 0.0128(15) 0.0226(14)
C36 0.0585(19) 0.0403(17) 0.0394(18) 0.0097(14) 0.0133(15) 0.0231(15)
C28 0.065(2) 0.0396(16) 0.0380(18) 0.0090(14) 0.0187(15) 0.0296(15)
C43 0.060(2) 0.0340(16) 0.0380(18) -0.0014(13) 0.0129(15) 0.0192(14)
C38 0.065(2) 0.0318(15) 0.0442(19) 0.0063(14) 0.0058(16) 0.0262(15)
C23 0.061(2) 0.0396(17) 0.0397(19) 0.0042(14) 0.0188(15) 0.0195(15)
C5 0.066(2) 0.0456(18) 0.0348(18) 0.0088(14) 0.0156(15) 0.0309(16)
C49 0.0532(19) 0.0431(18) 0.046(2) 0.0057(15) 0.0159(15) 0.0199(15)
C7 0.066(2) 0.053(2) 0.041(2) 0.0103(16) 0.0064(16) 0.0296(18)
C27 0.055(2) 0.053(2) 0.042(2) 0.0116(16) 0.0126(15) 0.0228(16)
C37 0.067(2) 0.0387(17) 0.046(2) 0.0135(15) 0.0105(16) 0.0247(16)
C50 0.062(2) 0.050(2) 0.0386(19) 0.0093(16) 0.0174(16) 0.0164(17)
C11 0.065(2) 0.0404(18) 0.0387(19) 0.0067(15) 0.0084(16) 0.0187(16)
C1 0.071(2) 0.0482(19) 0.0377(19) 0.0160(15) 0.0229(16) 0.0292(17)
C54 0.068(2) 0.0437(18) 0.055(2) 0.0203(17) 0.0159(18) 0.0243(17)
C26 0.051(2) 0.080(3) 0.037(2) 0.0122(19) 0.0060(16) 0.0119(19)
C9 0.056(2) 0.0390(17) 0.054(2) 0.0052(16) 0.0101(16) 0.0199(15)
C17 0.068(2) 0.0471(19) 0.043(2) 0.0148(16) 0.0221(17) 0.0230(17)
C8 0.056(2) 0.0451(19) 0.051(2) 0.0037(16) 0.0020(16) 0.0222(16)
C57 0.089(3) 0.054(2) 0.084(3) 0.033(2) 0.052(3) 0.048(2)
C29 0.069(2) 0.053(2) 0.043(2) 0.0109(16) 0.0202(17) 0.0323(18)
C33 0.067(2) 0.054(2) 0.044(2) -0.0077(17) 0.0105(17) 0.0292(18)
C31 0.109(4) 0.077(3) 0.041(2) 0.011(2) 0.033(2) 0.065(3)
C30 0.083(3) 0.071(3) 0.054(2) 0.028(2) 0.038(2) 0.051(2)
C24 0.082(3) 0.0410(19) 0.047(2) -0.0021(16) 0.022(2) 0.0120(18)
C4 0.077(3) 0.071(3) 0.037(2) 0.0173(19) 0.0105(18) 0.033(2)
C55 0.089(3) 0.0427(19) 0.077(3) 0.027(2) 0.028(2) 0.039(2)
C2 0.084(3) 0.074(3) 0.057(3) 0.033(2) 0.025(2) 0.032(2)
C25 0.072(3) 0.058(2) 0.043(2) 0.0029(18) 0.0152(19) 0.003(2)
C32 0.090(3) 0.070(3) 0.048(2) -0.006(2) 0.012(2) 0.046(2)
C3 0.091(3) 0.094(3) 0.039(2) 0.031(2) 0.015(2) 0.034(3)
C56 0.103(4) 0.067(3) 0.122(4) 0.051(3) 0.071(3) 0.062(3)
C18 0.078(3) 0.094(3) 0.055(3) 0.024(2) 0.026(2) 0.037(3)
C19 0.074(3) 0.143(6) 0.073(4) 0.042(4) 0.033(3) 0.019(3)
C12 0.088(7) 0.055(6) 0.060(6) 0.030(5) 0.007(5) 0.023(5)
C16 0.076(5) 0.035(4) 0.055(5) 0.023(4) 0.022(4) 0.021(4)
C15 0.082(6) 0.042(4) 0.063(5) 0.005(4) 0.014(5) 0.041(5)
C13 0.092(8) 0.049(5) 0.087(8) -0.008(5) -0.017(6) 0.033(5)

loop_
_atom_type_symbol
_atom_type_description
_atom_type_scat_dispersion_real
_atom_type_scat_dispersion_imag
_atom_type_scat_source
C C 0.0181 0.0091 'International Tables Vol C Tables 4.2.6.8 and 6.1.1.4'
Cl Cl 0.3639 0.7018 'International Tables Vol C Tables 4.2.6.8 and 6.1.1.4'
Cu Cu -1.9646 0.5888 'International Tables Vol C Tables 4.2.6.8 and 6.1.1.4'
F F 0.0727 0.0534 'International Tables Vol C Tables 4.2.6.8 and 6.1.1.4'
H H 0.0000 0.0000 'International Tables Vol C Tables 4.2.6.8 and 6.1.1.4'
N N 0.0311 0.0180 'International Tables Vol C Tables 4.2.6.8 and 6.1.1.4'
O O 0.0492 0.0322 'International Tables Vol C Tables 4.2.6.8 and 6.1.1.4'
P P 0.2955 0.4335 'International Tables Vol C Tables 4.2.6.8 and 6.1.1.4'

loop_
_exptl_crystal_face_index_h
_exptl_crystal_face_index_k
_exptl_crystal_face_index_l
_exptl_crystal_face_perp_dist
10 -17 30 0.3859
-1 30 -29 0.1272
8 -30 19 0.2402
15 1 -1 0.1414
-30 -2 1 0.1151

loop_
_geom_angle_atom_site_label_1
_geom_angle_atom_site_label_2
_geom_angle_atom_site_label_3
_geom_angle
_geom_angle_site_symmetry_1
_geom_angle_site_symmetry_3
_geom_angle_publ_flag
P2 Cu1 P1 111.65(3) . . ?
N2 Cu1 P1 120.19(8) . . ?
N2 Cu1 P2 107.25(8) . . ?
N1 Cu1 P1 113.91(8) . . ?
N1 Cu1 P2 121.07(8) . . ?
N1 Cu1 N2 79.50(11) . . ?
C22 P1 Cu1 120.26(11) . . ?
C34 P1 Cu1 115.89(11) . . ?
C34 P1 C22 100.85(15) . . ?
C28 P1 Cu1 110.30(12) . . ?
C28 P1 C22 104.76(16) . . ?
C28 P1 C34 102.84(15) . . ?
C46 P2 Cu1 115.11(10) . . ?
C45 P2 Cu1 110.68(10) . . ?
C45 P2 C46 104.05(14) . . ?
C45 P2 C52 102.24(15) . . ?
C52 P2 Cu1 120.45(11) . . ?
C52 P2 C46 102.38(15) . . ?
F1 P3 F4 179.43(17) . . ?
F1 P3 F6 90.34(15) . . ?
F6 P3 F4 89.56(15) . . ?
F3 P3 F1 89.80(15) . . ?
F3 P3 F4 89.64(15) . . ?
F3 P3 F6 88.69(17) . . ?
F3 P3 F2 178.22(17) . . ?
F2 P3 F1 89.94(16) . . ?
F2 P3 F4 90.62(16) . . ?
F2 P3 F6 89.56(16) . . ?
F5 P3 F1 90.18(16) . . ?
F5 P3 F4 89.91(16) . . ?
F5 P3 F6 179.14(18) . . ?
F5 P3 F3 90.63(18) . . ?
F5 P3 F2 91.13(18) . . ?
C40 O1 C35 119.4(2) . . ?
C6 N2 Cu1 110.9(2) . . ?
C10 N2 Cu1 128.1(2) . . ?
C10 N2 C6 118.1(3) . . ?
C5 N1 Cu1 112.1(2) . . ?
C1 N1 Cu1 128.3(2) . . ?
C1 N1 C5 119.6(3) . . ?
O1 C40 C45 115.0(3) . . ?
C41 C40 O1 122.5(3) . . ?
C41 C40 C45 122.4(3) . . ?
C40 C41 H41 120.6 . . ?
C40 C41 C42 118.8(3) . . ?
C42 C41 H41 120.6 . . ?
C47 C46 P2 118.3(2) . . ?
C51 C46 P2 123.1(3) . . ?
C51 C46 C47 118.6(3) . . ?
C40 C45 P2 117.8(2) . . ?
C44 C45 P2 124.4(3) . . ?
C44 C45 C40 117.5(3) . . ?
C23 C22 P1 119.8(3) . . ?
C27 C22 P1 121.3(3) . . ?
C27 C22 C23 118.9(3) . . ?
C34 C35 O1 119.2(3) . . ?
C36 C35 O1 117.8(3) . . ?
C36 C35 C34 122.7(3) . . ?
N2 C6 C5 116.1(3) . . ?
N2 C6 C7 121.7(3) . . ?
C7 C6 C5 122.2(3) . . ?
C35 C34 P1 119.0(2) . . ?
C35 C34 C39 116.9(3) . . ?
C39 C34 P1 124.1(3) . . ?
C53 C52 P2 118.8(3) . . ?
C57 C52 P2 122.5(3) . . ?
C57 C52 C53 118.7(3) . . ?
C41 C42 H42 119.9 . . ?
C43 C42 C41 120.1(3) . . ?
C43 C42 H42 119.9 . . ?
C52 C53 H53 119.5 . . ?
C54 C53 C52 121.0(3) . . ?
C54 C53 H53 119.5 . . ?
C45 C44 H44 119.7 . . ?
C43 C44 C45 120.5(3) . . ?
C43 C44 H44 119.7 . . ?
C34 C39 H39 119.4 . . ?
C38 C39 C34 121.2(3) . . ?
C38 C39 H39 119.4 . . ?
C46 C47 H47 119.4 . . ?
C48 C47 C46 121.2(3) . . ?
C48 C47 H47 119.4 . . ?
C46 C51 H51 120.0 . . ?
C50 C51 C46 120.0(3) . . ?
C50 C51 H51 120.0 . . ?
C47 C48 H48 120.0 . . ?
C47 C48 C49 120.1(3) . . ?
C49 C48 H48 120.0 . . ?
N2 C10 C11 117.7(3) . . ?
N2 C10 C9 122.4(3) . . ?
C9 C10 C11 119.9(3) . . ?
C35 C36 H36 120.4 . . ?
C35 C36 C37 119.1(3) . . ?
C37 C36 H36 120.4 . . ?
C29 C28 P1 124.9(3) . . ?
C29 C28 C33 119.2(3) . . ?
C33 C28 P1 115.9(3) . . ?
C42 C43 C44 120.8(3) . . ?
C42 C43 H43 119.6 . . ?
C44 C43 H43 119.6 . . ?
C39 C38 H38 119.6 . . ?
C37 C38 C39 120.9(3) . . ?
C37 C38 H38 119.6 . . ?
C22 C23 H23 119.7 . . ?
C22 C23 C24 120.7(4) . . ?
C24 C23 H23 119.7 . . ?
N1 C5 C6 117.2(3) . . ?
N1 C5 C4 121.5(4) . . ?
C4 C5 C6 121.2(4) . . ?
C48 C49 H49 120.4 . . ?
C50 C49 C48 119.2(3) . . ?
C50 C49 H49 120.4 . . ?
C6 C7 H7 120.2 . . ?
C8 C7 C6 119.6(4) . . ?
C8 C7 H7 120.2 . . ?
C22 C27 H27 119.9 . . ?
C26 C27 C22 120.2(4) . . ?
C26 C27 H27 119.9 . . ?
C36 C37 H37 120.4 . . ?
C38 C37 C36 119.3(3) . . ?
C38 C37 H37 120.4 . . ?
C51 C50 H50 119.5 . . ?
C49 C50 C51 121.0(3) . . ?
C49 C50 H50 119.5 . . ?
C10 C11 H11A 109.8 . . ?
C10 C11 H11B 109.8 . . ?
C10 C11 H11C 108.4 . . ?
C10 C11 H11D 108.4 . . ?
C10 C11 C12 109.3(4) . . ?
C10 C11 C16 115.7(4) . . ?
H11A C11 H11B 108.3 . . ?
H11C C11 H11D 107.4 . . ?
C12 C11 H11A 109.8 . . ?
C12 C11 H11B 109.8 . . ?
C16 C11 H11C 108.4 . . ?
C16 C11 H11D 108.4 . . ?
N1 C1 C17 118.5(3) . . ?
N1 C1 C2 120.1(4) . . ?
C2 C1 C17 121.4(4) . . ?
C53 C54 H54 120.2 . . ?
C55 C54 C53 119.7(4) . . ?
C55 C54 H54 120.2 . . ?
C27 C26 H26 119.7 . . ?
C25 C26 C27 120.6(4) . . ?
C25 C26 H26 119.7 . . ?
C10 C9 H9 120.4 . . ?
C8 C9 C10 119.2(4) . . ?
C8 C9 H9 120.4 . . ?
C1 C17 H17A 108.9 . . ?
C1 C17 H17B 108.9 . . ?
C1 C17 C18 113.4(3) . . ?
H17A C17 H17B 107.7 . . ?
C18 C17 H17A 108.9 . . ?
C18 C17 H17B 108.9 . . ?
C7 C8 C9 119.0(4) . . ?
C7 C8 H8 120.5 . . ?
C9 C8 H8 120.5 . . ?
C52 C57 H57 120.2 . . ?
C52 C57 C56 119.6(4) . . ?
C56 C57 H57 120.2 . . ?
C28 C29 H29 120.1 . . ?
C28 C29 C30 119.9(4) . . ?
C30 C29 H29 120.1 . . ?
C28 C33 H33 119.7 . . ?
C32 C33 C28 120.7(4) . . ?
C32 C33 H33 119.7 . . ?
C30 C31 H31 120.0 . . ?
C32 C31 H31 120.0 . . ?
C32 C31 C30 120.0(4) . . ?
C29 C30 H30 120.0 . . ?
C31 C30 C29 120.1(4) . . ?
C31 C30 H30 120.0 . . ?
C23 C24 H24 120.2 . . ?
C25 C24 C23 119.5(4) . . ?
C25 C24 H24 120.2 . . ?
C5 C4 H4 120.4 . . ?
C3 C4 C5 119.2(4) . . ?
C3 C4 H4 120.4 . . ?
C54 C55 H55 120.0 . . ?
C54 C55 C56 119.9(4) . . ?
C56 C55 H55 120.0 . . ?
C1 C2 H2 120.0 . . ?
C3 C2 C1 119.9(4) . . ?
C3 C2 H2 120.0 . . ?
C26 C25 C24 120.0(4) . . ?
C26 C25 H25 120.0 . . ?
C24 C25 H25 120.0 . . ?
C33 C32 H32 119.9 . . ?
C31 C32 C33 120.1(4) . . ?
C31 C32 H32 119.9 . . ?
C4 C3 H3 120.2 . . ?
C2 C3 C4 119.6(4) . . ?
C2 C3 H3 120.2 . . ?
C57 C56 H56 119.4 . . ?
C55 C56 C57 121.1(4) . . ?
C55 C56 H56 119.4 . . ?
C17 C18 H18A 109.0 . . ?
C17 C18 H18B 109.0 . . ?
H18A C18 H18B 107.8 . . ?
C19 C18 C17 113.0(4) . . ?
C19 C18 H18A 109.0 . . ?
C19 C18 H18B 109.0 . . ?
C18 C19 H19A 112.3 . . ?
C18 C19 H19 114.9 . . ?
C20 C19 C18 135.3(9) . . ?
C20 C19 H19A 112.3 . . ?
C21 C19 C18 130.2(9) . . ?
C21 C19 H19 114.9 . . ?
C11 C12 H12A 107.9 . . ?
C11 C12 H12B 107.9 . . ?
H12A C12 H12B 107.2 . . ?
C13 C12 C11 117.4(9) . . ?
C13 C12 H12A 107.9 . . ?
C13 C12 H12B 107.9 . . ?
C19 C20 H20A 120.0 . . ?
C19 C20 H20B 120.0 . . ?
H20A C20 H20B 120.0 . . ?
C19 C21 H21A 120.0 . . ?
C19 C21 H21B 120.0 . . ?
H21A C21 H21B 120.0 . . ?
C11 C16 H16A 109.5 . . ?
C11 C16 H16B 109.5 . . ?
H16A C16 H16B 108.1 . . ?
C15 C16 C11 110.8(7) . . ?
C15 C16 H16A 109.5 . . ?
C15 C16 H16B 109.5 . . ?
H14A C14 H14B 120.0 . . ?
C13 C14 H14A 120.0 . . ?
C13 C14 H14B 120.0 . . ?
C16 C15 H15 113.1 . . ?
C58 C15 C16 133.9(13) . . ?
C58 C15 H15 113.1 . . ?
C12 C13 H13 117.4 . . ?
C14 C13 C12 125.3(16) . . ?
C14 C13 H13 117.4 . . ?
C15 C58 H58A 120.1 . . ?
C15 C58 H58B 119.9 . . ?
H58A C58 H58B 120.0 . . ?

loop_
_geom_bond_atom_site_label_1
_geom_bond_atom_site_label_2
_geom_bond_distance
_geom_bond_site_symmetry_2
_geom_bond_publ_flag
Cu1 P1 2.2883(9) . ?
Cu1 P2 2.2849(9) . ?
Cu1 N2 2.121(3) . ?
Cu1 N1 2.117(3) . ?
P1 C22 1.842(4) . ?
P1 C34 1.839(4) . ?
P1 C28 1.838(3) . ?
P2 C46 1.828(3) . ?
P2 C45 1.823(3) . ?
P2 C52 1.826(3) . ?
P3 F1 1.590(3) . ?
P3 F4 1.603(3) . ?
P3 F6 1.596(3) . ?
P3 F3 1.588(3) . ?
P3 F2 1.589(3) . ?
P3 F5 1.579(3) . ?
O1 C40 1.390(4) . ?
O1 C35 1.401(4) . ?
N2 C6 1.358(4) . ?
N2 C10 1.350(4) . ?
N1 C5 1.349(5) . ?
N1 C1 1.347(5) . ?
C40 C41 1.374(5) . ?
C40 C45 1.404(5) . ?
C41 H41 0.9500 . ?
C41 C42 1.396(5) . ?
C46 C47 1.393(5) . ?
C46 C51 1.391(5) . ?
C45 C44 1.399(4) . ?
C22 C23 1.387(5) . ?
C22 C27 1.387(5) . ?
C35 C34 1.395(5) . ?
C35 C36 1.377(5) . ?
C6 C5 1.479(5) . ?
C6 C7 1.384(5) . ?
C34 C39 1.400(4) . ?
C52 C53 1.393(5) . ?
C52 C57 1.387(5) . ?
C42 H42 0.9500 . ?
C42 C43 1.379(5) . ?
C53 H53 0.9500 . ?
C53 C54 1.390(5) . ?
C44 H44 0.9500 . ?
C44 C43 1.383(5) . ?
C39 H39 0.9500 . ?
C39 C38 1.385(5) . ?
C47 H47 0.9500 . ?
C47 C48 1.379(5) . ?
C51 H51 0.9500 . ?
C51 C50 1.386(5) . ?
C48 H48 0.9500 . ?
C48 C49 1.386(5) . ?
C10 C11 1.514(5) . ?
C10 C9 1.382(5) . ?
C36 H36 0.9500 . ?
C36 C37 1.408(5) . ?
C28 C29 1.376(6) . ?
C28 C33 1.382(5) . ?
C43 H43 0.9500 . ?
C38 H38 0.9500 . ?
C38 C37 1.374(5) . ?
C23 H23 0.9500 . ?
C23 C24 1.388(5) . ?
C5 C4 1.385(5) . ?
C49 H49 0.9500 . ?
C49 C50 1.382(5) . ?
C7 H7 0.9500 . ?
C7 C8 1.379(6) . ?
C27 H27 0.9500 . ?
C27 C26 1.378(5) . ?
C37 H37 0.9500 . ?
C50 H50 0.9500 . ?
C11 H11A 0.9900 . ?
C11 H11B 0.9900 . ?
C11 H11C 0.9900 . ?
C11 H11D 0.9900 . ?
C11 C12 1.557(12) . ?
C11 C16 1.517(8) . ?
C1 C17 1.493(6) . ?
C1 C2 1.404(5) . ?
C54 H54 0.9500 . ?
C54 C55 1.369(6) . ?
C26 H26 0.9500 . ?
C26 C25 1.375(7) . ?
C9 H9 0.9500 . ?
C9 C8 1.379(6) . ?
C17 H17A 0.9900 . ?
C17 H17B 0.9900 . ?
C17 C18 1.520(6) . ?
C8 H8 0.9500 . ?
C57 H57 0.9500 . ?
C57 C56 1.389(6) . ?
C29 H29 0.9500 . ?
C29 C30 1.396(5) . ?
C33 H33 0.9500 . ?
C33 C32 1.381(6) . ?
C31 H31 0.9500 . ?
C31 C30 1.376(7) . ?
C31 C32 1.364(7) . ?
C30 H30 0.9500 . ?
C24 H24 0.9500 . ?
C24 C25 1.379(7) . ?
C4 H4 0.9500 . ?
C4 C3 1.372(7) . ?
C55 H55 0.9500 . ?
C55 C56 1.372(6) . ?
C2 H2 0.9500 . ?
C2 C3 1.361(7) . ?
C25 H25 0.9500 . ?
C32 H32 0.9500 . ?
C3 H3 0.9500 . ?
C56 H56 0.9500 . ?
C18 H18A 0.9900 . ?
C18 H18B 0.9900 . ?
C18 C19 1.479(8) . ?
C19 H19A 0.9500 . ?
C19 H19 0.9500 . ?
C19 C20 1.219(7) . ?
C19 C21 1.220(7) . ?
C12 H12A 0.9900 . ?
C12 H12B 0.9900 . ?
C12 C13 1.460(14) . ?
C20 H20A 0.9500 . ?
C20 H20B 0.9500 . ?
C21 H21A 0.9500 . ?
C21 H21B 0.9500 . ?
C16 H16A 0.9900 . ?
C16 H16B 0.9900 . ?
C16 C15 1.511(13) . ?
C14 H14A 0.9500 . ?
C14 H14B 0.9500 . ?
C14 C13 1.222(7) . ?
C15 H15 0.9500 . ?
C15 C58 1.228(7) . ?
C13 H13 0.9500 . ?
C58 H58A 0.8601 . ?
C58 H58B 0.8600 . ?

loop_
_geom_torsion_atom_site_label_1
_geom_torsion_atom_site_label_2
_geom_torsion_atom_site_label_3
_geom_torsion_atom_site_label_4
_geom_torsion
_geom_torsion_site_symmetry_1
_geom_torsion_site_symmetry_2
_geom_torsion_site_symmetry_3
_geom_torsion_site_symmetry_4
_geom_torsion_publ_flag
Cu1 P1 C22 C23 7.3(3) . . . . ?
Cu1 P1 C22 C27 -173.8(2) . . . . ?
Cu1 P1 C34 C35 44.9(3) . . . . ?
Cu1 P1 C34 C39 -132.9(3) . . . . ?
Cu1 P1 C28 C29 -138.3(3) . . . . ?
Cu1 P1 C28 C33 40.4(3) . . . . ?
Cu1 P2 C46 C47 54.3(3) . . . . ?
Cu1 P2 C46 C51 -124.1(3) . . . . ?
Cu1 P2 C45 C40 50.5(3) . . . . ?
Cu1 P2 C45 C44 -122.1(3) . . . . ?
Cu1 P2 C52 C53 35.1(3) . . . . ?
Cu1 P2 C52 C57 -145.6(3) . . . . ?
Cu1 N2 C6 C5 -22.2(3) . . . . ?
Cu1 N2 C6 C7 159.1(3) . . . . ?
Cu1 N2 C10 C11 22.9(4) . . . . ?
Cu1 N2 C10 C9 -157.4(3) . . . . ?
Cu1 N1 C5 C6 2.0(4) . . . . ?
Cu1 N1 C5 C4 -179.6(3) . . . . ?
Cu1 N1 C1 C17 -3.2(5) . . . . ?
Cu1 N1 C1 C2 177.5(3) . . . . ?
P1 C22 C23 C24 177.9(3) . . . . ?
P1 C22 C27 C26 -177.7(3) . . . . ?
P1 C34 C39 C38 177.6(3) . . . . ?
P1 C28 C29 C30 -178.9(3) . . . . ?
P1 C28 C33 C32 178.1(4) . . . . ?
P2 C46 C47 C48 -177.5(2) . . . . ?
P2 C46 C51 C50 178.5(3) . . . . ?
P2 C45 C44 C43 172.4(3) . . . . ?
P2 C52 C53 C54 177.3(3) . . . . ?
P2 C52 C57 C56 -177.0(4) . . . . ?
O1 C40 C41 C42 177.7(3) . . . . ?
O1 C40 C45 P2 9.8(4) . . . . ?
O1 C40 C45 C44 -177.0(3) . . . . ?
O1 C35 C34 P1 -4.4(4) . . . . ?
O1 C35 C34 C39 173.6(3) . . . . ?
O1 C35 C36 C37 -173.3(3) . . . . ?
N2 C6 C5 N1 14.1(4) . . . . ?
N2 C6 C5 C4 -164.3(3) . . . . ?
N2 C6 C7 C8 2.4(5) . . . . ?
N2 C10 C11 C12 88.4(6) . . . . ?
N2 C10 C11 C16 123.0(5) . . . . ?
N2 C10 C9 C8 1.0(5) . . . . ?
N1 C5 C4 C3 0.7(6) . . . . ?
N1 C1 C17 C18 -133.7(4) . . . . ?
N1 C1 C2 C3 4.0(7) . . . . ?
C40 O1 C35 C34 83.6(4) . . . . ?
C40 O1 C35 C36 -102.8(4) . . . . ?
C40 C41 C42 C43 -1.6(5) . . . . ?
C40 C45 C44 C43 -0.2(5) . . . . ?
C41 C40 C45 P2 -173.3(3) . . . . ?
C41 C40 C45 C44 -0.1(5) . . . . ?
C41 C42 C43 C44 1.3(5) . . . . ?
C46 P2 C45 C40 -73.7(3) . . . . ?
C46 P2 C45 C44 113.7(3) . . . . ?
C46 P2 C52 C53 164.4(3) . . . . ?
C46 P2 C52 C57 -16.3(4) . . . . ?
C46 C47 C48 C49 -1.1(5) . . . . ?
C46 C51 C50 C49 -1.3(6) . . . . ?
C45 P2 C46 C47 175.6(2) . . . . ?
C45 P2 C46 C51 -2.8(3) . . . . ?
C45 P2 C52 C53 -88.0(3) . . . . ?
C45 P2 C52 C57 91.3(4) . . . . ?
C45 C40 C41 C42 1.0(5) . . . . ?
C45 C44 C43 C42 -0.4(5) . . . . ?
C22 P1 C34 C35 -86.6(3) . . . . ?
C22 P1 C34 C39 95.6(3) . . . . ?
C22 P1 C28 C29 -7.5(4) . . . . ?
C22 P1 C28 C33 171.2(3) . . . . ?
C22 C23 C24 C25 -0.3(6) . . . . ?
C22 C27 C26 C25 0.0(6) . . . . ?
C35 O1 C40 C41 32.0(4) . . . . ?
C35 O1 C40 C45 -151.1(3) . . . . ?
C35 C34 C39 C38 -0.2(5) . . . . ?
C35 C36 C37 C38 -0.4(5) . . . . ?
C6 N2 C10 C11 -178.3(3) . . . . ?
C6 N2 C10 C9 1.5(5) . . . . ?
C6 C5 C4 C3 178.9(4) . . . . ?
C6 C7 C8 C9 0.2(6) . . . . ?
C34 P1 C22 C23 136.1(3) . . . . ?
C34 P1 C22 C27 -45.1(3) . . . . ?
C34 P1 C28 C29 97.6(3) . . . . ?
C34 P1 C28 C33 -83.7(3) . . . . ?
C34 C35 C36 C37 0.1(5) . . . . ?
C34 C39 C38 C37 -0.1(5) . . . . ?
C52 P2 C46 C47 -78.2(3) . . . . ?
C52 P2 C46 C51 103.3(3) . . . . ?
C52 P2 C45 C40 180.0(2) . . . . ?
C52 P2 C45 C44 7.4(3) . . . . ?
C52 C53 C54 C55 0.9(6) . . . . ?
C52 C57 C56 C55 -1.5(9) . . . . ?
C53 C52 C57 C56 2.3(7) . . . . ?
C53 C54 C55 C56 -0.1(7) . . . . ?
C39 C38 C37 C36 0.4(6) . . . . ?
C47 C46 C51 C50 0.1(5) . . . . ?
C47 C48 C49 C50 -0.1(5) . . . . ?
C51 C46 C47 C48 1.1(5) . . . . ?
C48 C49 C50 C51 1.3(6) . . . . ?
C10 N2 C6 C5 175.4(3) . . . . ?
C10 N2 C6 C7 -3.2(5) . . . . ?
C10 C11 C12 C13 63.1(11) . . . . ?
C10 C11 C16 C15 -64.6(8) . . . . ?
C10 C9 C8 C7 -1.8(5) . . . . ?
C36 C35 C34 P1 -177.7(3) . . . . ?
C36 C35 C34 C39 0.2(5) . . . . ?
C28 P1 C22 C23 -117.4(3) . . . . ?
C28 P1 C22 C27 61.5(3) . . . . ?
C28 P1 C34 C35 165.3(3) . . . . ?
C28 P1 C34 C39 -12.5(3) . . . . ?
C28 C29 C30 C31 -0.3(6) . . . . ?
C28 C33 C32 C31 1.6(7) . . . . ?
C23 C22 C27 C26 1.1(5) . . . . ?
C23 C24 C25 C26 1.5(6) . . . . ?
C5 N1 C1 C17 175.8(3) . . . . ?
C5 N1 C1 C2 -3.6(5) . . . . ?
C5 C6 C7 C8 -176.1(3) . . . . ?
C5 C4 C3 C2 -0.2(7) . . . . ?
C7 C6 C5 N1 -167.3(3) . . . . ?
C7 C6 C5 C4 14.4(5) . . . . ?
C27 C22 C23 C24 -0.9(5) . . . . ?
C27 C26 C25 C24 -1.3(6) . . . . ?
C11 C10 C9 C8 -179.2(3) . . . . ?
C11 C12 C13 C14 -138.6(14) . . . . ?
C11 C16 C15 C58 121.2(14) . . . . ?
C1 N1 C5 C6 -177.1(3) . . . . ?
C1 N1 C5 C4 1.3(5) . . . . ?
C1 C17 C18 C19 178.8(5) . . . . ?
C1 C2 C3 C4 -2.1(8) . . . . ?
C54 C55 C56 C57 0.4(9) . . . . ?
C9 C10 C11 C12 -91.3(6) . . . . ?
C9 C10 C11 C16 -56.7(6) . . . . ?
C17 C1 C2 C3 -175.3(4) . . . . ?
C17 C18 C19 C20 -131.9(9) . . . . ?
C17 C18 C19 C21 155.7(11) . . . . ?
C57 C52 C53 C54 -2.0(6) . . . . ?
C29 C28 C33 C32 -3.1(6) . . . . ?
C33 C28 C29 C30 2.5(6) . . . . ?
C30 C31 C32 C33 0.6(8) . . . . ?
C2 C1 C17 C18 45.7(5) . . . . ?
C32 C31 C30 C29 -1.3(7) . . . . ?

loop_
_smtbx_masks_void_nr
_smtbx_masks_void_average_x
_smtbx_masks_void_average_y
_smtbx_masks_void_average_z
_smtbx_masks_void_volume
_smtbx_masks_void_count_electrons
_smtbx_masks_void_content
1 -0.890 0.000 0.000 384.1 90.4 '2 CH2Cl2'
